data_2209440
loop_
_publ_author_name
'Copsey, May C.'
'Balakrishna, Maravanji S.'
'Chivers, Tristram'

_publ_section_title
;
 A lithium complex of a bis(amido)bis(imido)silicate dianion
;
_journal_coeditor_code CF2034
_journal_issue 7
_journal_name_full 'Acta Crystallographica Section E'
_journal_page_first m1683
_journal_page_last m1685
_journal_paper_doi 10.1107/S1600536806022161
_journal_volume 62
_journal_year 2006
_chemical_formula_iupac '[Li6 (C16 H38 N4 Si)2 Cl2 (C4 H8 O)4]'
_chemical_formula_moiety 'C48 H108 Cl2 Li6 N8 O4 Si2'
_chemical_formula_sum 'C48 H108 Cl2 Li6 N8 O4 Si2'
_chemical_formula_weight 1030.14
_chemical_name_systematic
;
bis[\m~3~bis(<i>tert</i>-butylamido)bis(<i>tert</i>-butylimido)silyl]
di-\m~3~-chloro-tetratetrahydrofuranhexalithium(I)
;
_space_group_IT_number 15
_symmetry_cell_setting monoclinic
_symmetry_space_group_name_Hall '-C 2yc'
_symmetry_space_group_name_H-M 'C 1 2/c 1'
_atom_sites_solution_hydrogens geom
_atom_sites_solution_primary direct
_atom_sites_solution_secondary difmap
_audit_creation_method SHELXL-97
_cell_angle_alpha 90.00
_cell_angle_beta 95.40(3)
_cell_angle_gamma 90.00
_cell_formula_units_Z 4
_cell_length_a 19.405(4)
_cell_length_b 10.632(2)
_cell_length_c 30.693(6)
_cell_measurement_reflns_used 5541
_cell_measurement_temperature 173(2)
_cell_measurement_theta_max 27.5
_cell_measurement_theta_min 3.53
_cell_volume 6304(2)
_computing_cell_refinement 'DENZO (Otwinowski & Minor, 1997)'
_computing_data_collection 'COLLECT (Hooft, 1998)'
_computing_data_reduction DENZO
_computing_molecular_graphics SHELXTL
_computing_publication_material SHELXTL
_computing_structure_refinement SHELXTL
_computing_structure_solution 'SHELXTL (Bruker, 2000)'
_diffrn_ambient_temperature 173(2)
_diffrn_measured_fraction_theta_full 0.993
_diffrn_measured_fraction_theta_max 0.993
_diffrn_measurement_device_type 'Nonius KappaCCD'
_diffrn_measurement_method '\f and \w'
_diffrn_radiation_monochromator graphite
_diffrn_radiation_source 'fine-focus sealed tube'
_diffrn_radiation_type MoK\a
_diffrn_radiation_wavelength 0.71073
_diffrn_reflns_av_R_equivalents 0.0472
_diffrn_reflns_av_sigmaI/netI 0.0581
_diffrn_reflns_limit_h_max 23
_diffrn_reflns_limit_h_min -23
_diffrn_reflns_limit_k_max 12
_diffrn_reflns_limit_k_min -12
_diffrn_reflns_limit_l_max 36
_diffrn_reflns_limit_l_min -36
_diffrn_reflns_number 10599
_diffrn_reflns_theta_full 25.03
_diffrn_reflns_theta_max 25.03
_diffrn_reflns_theta_min 3.53
_diffrn_standards_number 0
_exptl_absorpt_coefficient_mu 0.184
_exptl_absorpt_correction_T_max 0.991
_exptl_absorpt_correction_T_min 0.964
_exptl_absorpt_correction_type multi-scan
_exptl_absorpt_process_details '(SCALEPACK; Otwinowski & Minor, 1997)'
_exptl_crystal_colour colourless
_exptl_crystal_density_diffrn 1.085
_exptl_crystal_density_method 'not measured'
_exptl_crystal_description plate
_exptl_crystal_F_000 2256
_exptl_crystal_size_max 0.20
_exptl_crystal_size_mid 0.15
_exptl_crystal_size_min 0.05
_refine_diff_density_max 0.279
_refine_diff_density_min -0.284
_refine_ls_extinction_method none
_refine_ls_goodness_of_fit_ref 1.037
_refine_ls_hydrogen_treatment constr
_refine_ls_matrix_type full
_refine_ls_number_parameters 355
_refine_ls_number_reflns 5541
_refine_ls_number_restraints 20
_refine_ls_restrained_S_all 1.054
_refine_ls_R_factor_all 0.0976
_refine_ls_R_factor_gt 0.0583
_refine_ls_shift/su_max 0.008
_refine_ls_shift/su_mean 0.000
_refine_ls_structure_factor_coef Fsqd
_refine_ls_weighting_details 'calc w=1/[\s^2^(Fo^2^)+(0.0557P)^2^+10.6595P] where P=(Fo^2^+2Fc^2^)/3'
_refine_ls_weighting_scheme calc
_refine_ls_wR_factor_gt 0.1302
_refine_ls_wR_factor_ref 0.1483
_reflns_number_gt 3720
_reflns_number_total 5541
_reflns_threshold_expression I>2\s(I)
_cod_data_source_file cf2034.cif
_cod_data_source_block I
_cod_original_sg_symbol_H-M 'C 2/c'
_cod_database_code 2209440
_cod_database_fobs_code 2209440

loop_
_symmetry_equiv_pos_as_xyz
'x, y, z'
'-x, y, -z+1/2'
'x+1/2, y+1/2, z'
'-x+1/2, y+1/2, -z+1/2'
'-x, -y, -z'
'x, -y, z-1/2'
'-x+1/2, -y+1/2, -z'
'x+1/2, -y+1/2, z-1/2'

loop_
_atom_site_type_symbol
_atom_site_label
_atom_site_fract_x
_atom_site_fract_y
_atom_site_fract_z
_atom_site_U_iso_or_equiv
_atom_site_adp_type
_atom_site_calc_flag
_atom_site_refinement_flags
_atom_site_occupancy
_atom_site_disorder_assembly
_atom_site_disorder_group
Si Si1 0.56774(4) 0.27285(7) 0.38173(2) 0.0307(2) Uani d . 1 A .
N N1 0.53899(11) 0.1350(2) 0.35722(7) 0.0328(5) Uani d . 1 A .
N N2 0.54378(12) 0.3146(2) 0.43320(7) 0.0374(6) Uani d . 1 . .
H H2 0.5185 0.3834 0.4317 0.045 Uiso calc R 1 . .
N N3 0.65271(11) 0.2495(2) 0.37429(8) 0.0359(6) Uani d . 1 A .
N N4 0.53300(12) 0.3988(2) 0.34705(7) 0.0337(6) Uani d . 1 . .
H H4 0.5720 0.4301 0.3352 0.040 Uiso calc R 1 . .
Li Li1 0.4984(3) 0.2581(5) 0.30251(16) 0.0409(12) Uani d . 1 . .
Cl Cl1 0.59325(4) 0.26026(8) 0.25272(2) 0.0433(2) Uani d . 1 . .
Li Li2 0.6211(3) 0.1535(5) 0.31762(16) 0.0430(12) Uani d . 1 . .
Li Li3 0.6373(3) 0.0660(5) 0.38465(18) 0.0498(14) Uani d . 1 A .
C C1 0.47609(14) 0.0595(3) 0.36182(9) 0.0342(7) Uani d . 1 . .
C C2 0.48696(17) -0.0321(3) 0.40036(10) 0.0489(8) Uani d . 1 . .
H H2A 0.5287 -0.0822 0.3976 0.073 Uiso calc R 1 . .
H H2B 0.4468 -0.0881 0.4003 0.073 Uiso calc R 1 . .
H H2C 0.4923 0.0153 0.4279 0.073 Uiso calc R 1 . .
C C3 0.45934(17) -0.0203(3) 0.32067(10) 0.0475(8) Uani d . 1 . .
H H3A 0.4508 0.0350 0.2952 0.071 Uiso calc R 1 . .
H H3B 0.4180 -0.0711 0.3239 0.071 Uiso calc R 1 . .
H H3C 0.4985 -0.0757 0.3165 0.071 Uiso calc R 1 . .
C C4 0.41207(15) 0.1389(3) 0.36862(11) 0.0433(8) Uani d . 1 . .
H H4A 0.4223 0.1945 0.3938 0.065 Uiso calc R 1 . .
H H4B 0.3735 0.0833 0.3740 0.065 Uiso calc R 1 . .
H H4C 0.3995 0.1896 0.3424 0.065 Uiso calc R 1 . .
C C5 0.55391(16) 0.2674(3) 0.47813(9) 0.0411(7) Uani d . 1 . .
C C6 0.60378(17) 0.1563(3) 0.48113(11) 0.0517(9) Uani d . 1 . .
H H6A 0.5836 0.0868 0.4632 0.078 Uiso calc R 1 . .
H H6B 0.6121 0.1290 0.5117 0.078 Uiso calc R 1 . .
H H6C 0.6477 0.1818 0.4704 0.078 Uiso calc R 1 . .
C C7 0.48442(17) 0.2300(3) 0.49419(10) 0.0521(9) Uani d . 1 . .
H H7A 0.4532 0.3026 0.4922 0.078 Uiso calc R 1 . .
H H7B 0.4917 0.2020 0.5247 0.078 Uiso calc R 1 . .
H H7C 0.4638 0.1615 0.4760 0.078 Uiso calc R 1 . .
C C8 0.58530(19) 0.3718(3) 0.50848(11) 0.0570(9) Uani d . 1 . .
H H8A 0.6302 0.3970 0.4991 0.086 Uiso calc R 1 . .
H H8B 0.5916 0.3404 0.5386 0.086 Uiso calc R 1 . .
H H8C 0.5541 0.4444 0.5070 0.086 Uiso calc R 1 . .
C C9 0.71214(15) 0.3346(3) 0.38080(11) 0.0448(8) Uani d . 1 . .
C C10 0.7236(2) 0.3863(4) 0.42698(13) 0.0826(13) Uani d . 1 . .
H H10A 0.6847 0.4408 0.4327 0.124 Uiso calc R 1 . .
H H10B 0.7667 0.4351 0.4301 0.124 Uiso calc R 1 . .
H H10C 0.7269 0.3166 0.4479 0.124 Uiso calc R 1 . .
C C11 0.77723(18) 0.2617(4) 0.37175(19) 0.0923(16) Uani d . 1 . .
H H11A 0.7827 0.1888 0.3913 0.139 Uiso calc R 1 . .
H H11B 0.8178 0.3166 0.3768 0.139 Uiso calc R 1 . .
H H11C 0.7729 0.2329 0.3413 0.139 Uiso calc R 1 . .
C C12 0.7072(2) 0.4446(4) 0.34891(14) 0.0791(13) Uani d . 1 . .
H H12A 0.6974 0.4130 0.3190 0.119 Uiso calc R 1 . .
H H12B 0.7512 0.4906 0.3513 0.119 Uiso calc R 1 . .
H H12C 0.6700 0.5012 0.3559 0.119 Uiso calc R 1 . .
C C13 0.49105(16) 0.5139(3) 0.35245(9) 0.0389(7) Uani d . 1 . .
C C14 0.42099(16) 0.4794(3) 0.36693(11) 0.0510(9) Uani d . 1 . .
H H14A 0.3972 0.4218 0.3456 0.076 Uiso calc R 1 . .
H H14B 0.3932 0.5558 0.3690 0.076 Uiso calc R 1 . .
H H14C 0.4272 0.4383 0.3956 0.076 Uiso calc R 1 . .
C C15 0.4798(2) 0.5778(3) 0.30782(11) 0.0591(10) Uani d . 1 . .
H H15A 0.5248 0.5967 0.2972 0.089 Uiso calc R 1 . .
H H15B 0.4539 0.6561 0.3105 0.089 Uiso calc R 1 . .
H H15C 0.4536 0.5216 0.2871 0.089 Uiso calc R 1 . .
C C16 0.52806(19) 0.6072(3) 0.38489(11) 0.0555(9) Uani d . 1 . .
H H16A 0.5358 0.5678 0.4138 0.083 Uiso calc R 1 . .
H H16B 0.4993 0.6825 0.3868 0.083 Uiso calc R 1 . .
H H16C 0.5726 0.6310 0.3747 0.083 Uiso calc R 1 . .
O O1 0.68789(11) -0.0603(2) 0.42025(7) 0.0533(6) Uani d P 0.80 A 1
C C20 0.6847(3) -0.1931(4) 0.41731(19) 0.0717(15) Uani d P 0.80 A 1
H H20A 0.6676 -0.2194 0.3873 0.086 Uiso calc PR 0.80 A 1
H H20B 0.6533 -0.2272 0.4380 0.086 Uiso calc PR 0.80 A 1
C C21 0.7576(4) -0.2401(5) 0.4288(2) 0.0761(18) Uani d P 0.80 A 1
H H21A 0.7809 -0.2570 0.4021 0.091 Uiso calc PR 0.80 A 1
H H21B 0.7577 -0.3179 0.4465 0.091 Uiso calc PR 0.80 A 1
C C22 0.7923(3) -0.1332(5) 0.4549(2) 0.0722(15) Uani d P 0.80 A 1
H H22A 0.8090 -0.1615 0.4848 0.087 Uiso calc PR 0.80 A 1
H H22B 0.8321 -0.1005 0.4404 0.087 Uiso calc PR 0.80 A 1
C C23 0.7387(3) -0.0358(5) 0.45658(19) 0.0825(17) Uani d P 0.80 A 1
H H23A 0.7173 -0.0406 0.4846 0.099 Uiso calc PR 0.80 A 1
H H23B 0.7590 0.0490 0.4539 0.099 Uiso calc PR 0.80 A 1
O O2 0.6661(7) -0.0222(11) 0.3163(6) 0.0475(19) Uani d PD 0.65 A 1
C C24 0.7396(3) -0.0414(6) 0.3150(3) 0.075(2) Uani d PD 0.65 A 1
H H24A 0.7645 -0.0345 0.3445 0.090 Uiso calc PR 0.65 A 1
H H24B 0.7592 0.0203 0.2954 0.090 Uiso calc PR 0.65 A 1
C C25 0.7439(3) -0.1737(8) 0.2972(3) 0.101(2) Uani d PD 0.65 A 1
H H25A 0.7864 -0.1847 0.2821 0.121 Uiso calc PR 0.65 A 1
H H25B 0.7440 -0.2363 0.3211 0.121 Uiso calc PR 0.65 A 1
C C26 0.6828(8) -0.1870(13) 0.2669(6) 0.125(4) Uani d PD 0.65 A 1
H H26A 0.6714 -0.2763 0.2606 0.150 Uiso calc PR 0.65 A 1
H H26B 0.6870 -0.1412 0.2392 0.150 Uiso calc PR 0.65 A 1
C C27 0.6312(5) -0.1255(10) 0.2942(6) 0.070(3) Uani d PD 0.65 A 1
H H27A 0.5904 -0.0955 0.2753 0.084 Uiso calc PR 0.65 A 1
H H27B 0.6154 -0.1862 0.3157 0.084 Uiso calc PR 0.65 A 1
O O1A 0.68789(11) -0.0603(2) 0.42025(7) 0.0533(6) Uani d P 0.20 A 2
C C20A 0.6684(12) -0.1524(18) 0.4485(8) 0.0717(15) Uani d P 0.20 A 2
H H20C 0.6201 -0.1796 0.4403 0.086 Uiso calc PR 0.20 A 2
H H20D 0.6721 -0.1211 0.4790 0.086 Uiso calc PR 0.20 A 2
C C21A 0.7160(13) -0.255(2) 0.4440(9) 0.0761(18) Uani d P 0.20 A 2
H H21C 0.6973 -0.3154 0.4214 0.091 Uiso calc PR 0.20 A 2
H H21D 0.7264 -0.3000 0.4721 0.091 Uiso calc PR 0.20 A 2
C C22A 0.7818(14) -0.187(3) 0.4299(12) 0.0722(15) Uani d P 0.20 A 2
H H22C 0.8182 -0.1826 0.4547 0.087 Uiso calc PR 0.20 A 2
H H22D 0.8005 -0.2324 0.4055 0.087 Uiso calc PR 0.20 A 2
C C23A 0.7618(12) -0.0679(19) 0.4168(8) 0.0825(17) Uani d P 0.20 A 2
H H23C 0.7721 -0.0528 0.3863 0.099 Uiso calc PR 0.20 A 2
H H23D 0.7866 -0.0042 0.4359 0.099 Uiso calc PR 0.20 A 2
O O2A 0.6717(14) 0.004(2) 0.3154(11) 0.0475(19) Uani d PD 0.35 A 2
C C24A 0.7307(7) 0.0096(12) 0.2924(5) 0.075(2) Uani d PD 0.35 A 2
H H24C 0.7727 0.0016 0.3131 0.090 Uiso calc PR 0.35 A 2
H H24D 0.7325 0.0921 0.2775 0.090 Uiso calc PR 0.35 A 2
C C25A 0.7298(7) -0.0878(15) 0.2609(5) 0.101(2) Uani d PD 0.35 A 2
H H25C 0.7767 -0.1234 0.2595 0.121 Uiso calc PR 0.35 A 2
H H25D 0.7122 -0.0568 0.2315 0.121 Uiso calc PR 0.35 A 2
C C26A 0.6818(15) -0.183(2) 0.2772(12) 0.125(4) Uani d PD 0.35 A 2
H H26C 0.7043 -0.2351 0.3013 0.150 Uiso calc PR 0.35 A 2
H H26D 0.6609 -0.2385 0.2535 0.150 Uiso calc PR 0.35 A 2
C C27A 0.6305(10) -0.091(2) 0.2928(13) 0.070(3) Uani d PD 0.35 A 2
H H27C 0.6014 -0.0544 0.2677 0.084 Uiso calc PR 0.35 A 2
H H27D 0.6001 -0.1321 0.3127 0.084 Uiso calc PR 0.35 A 2

loop_
_atom_site_aniso_label
_atom_site_aniso_U_11
_atom_site_aniso_U_22
_atom_site_aniso_U_33
_atom_site_aniso_U_12
_atom_site_aniso_U_13
_atom_site_aniso_U_23
Si1 0.0283(4) 0.0299(4) 0.0335(4) -0.0008(3) -0.0002(3) -0.0032(3)
N1 0.0279(12) 0.0321(13) 0.0380(13) -0.0023(10) 0.0017(10) -0.0042(10)
N2 0.0424(14) 0.0337(13) 0.0353(13) 0.0092(11) -0.0005(11) -0.0009(11)
N3 0.0275(12) 0.0366(14) 0.0431(14) -0.0028(11) 0.0008(10) -0.0055(11)
N4 0.0339(13) 0.0297(13) 0.0375(14) -0.0002(11) 0.0033(11) -0.0026(10)
Li1 0.046(3) 0.036(3) 0.039(3) 0.000(2) -0.006(2) -0.003(2)
Cl1 0.0350(4) 0.0591(5) 0.0352(4) -0.0005(4) 0.0005(3) 0.0017(4)
Li2 0.042(3) 0.047(3) 0.040(3) 0.009(2) 0.003(2) -0.004(2)
Li3 0.044(3) 0.044(3) 0.059(3) 0.007(3) -0.008(3) 0.009(3)
C1 0.0301(15) 0.0312(15) 0.0409(16) -0.0041(12) 0.0010(13) -0.0016(13)
C2 0.051(2) 0.0394(18) 0.055(2) -0.0051(16) -0.0019(16) 0.0088(15)
C3 0.0458(18) 0.0415(18) 0.054(2) -0.0097(15) -0.0003(16) -0.0089(15)
C4 0.0310(16) 0.0429(18) 0.056(2) -0.0009(14) 0.0049(14) 0.0019(15)
C5 0.0475(18) 0.0424(18) 0.0319(16) 0.0080(15) -0.0042(14) -0.0022(14)
C6 0.055(2) 0.052(2) 0.0462(19) 0.0170(17) -0.0026(16) 0.0037(16)
C7 0.059(2) 0.057(2) 0.0405(18) 0.0097(18) 0.0064(16) 0.0058(16)
C8 0.063(2) 0.062(2) 0.0443(19) 0.0079(19) -0.0031(17) -0.0117(17)
C9 0.0294(15) 0.0467(19) 0.057(2) -0.0049(15) -0.0028(14) -0.0027(16)
C10 0.074(3) 0.097(3) 0.074(3) -0.039(3) -0.008(2) -0.022(2)
C11 0.0309(19) 0.070(3) 0.176(5) -0.0048(19) 0.010(2) -0.011(3)
C12 0.054(2) 0.080(3) 0.099(3) -0.036(2) -0.014(2) 0.022(2)
C13 0.0459(18) 0.0268(15) 0.0436(18) 0.0078(14) 0.0017(14) -0.0022(13)
C14 0.0426(18) 0.046(2) 0.063(2) 0.0145(16) 0.0015(17) -0.0028(17)
C15 0.081(3) 0.0414(19) 0.054(2) 0.0178(19) 0.0012(19) 0.0047(16)
C16 0.071(2) 0.0357(19) 0.059(2) 0.0009(17) 0.0034(19) -0.0095(16)
O1 0.0499(13) 0.0482(14) 0.0588(15) 0.0115(11) -0.0106(11) 0.0027(11)
C20 0.082(4) 0.041(3) 0.086(4) -0.005(3) -0.023(3) 0.004(3)
C21 0.079(5) 0.051(3) 0.096(4) 0.024(3) 0.001(4) -0.005(3)
C22 0.049(3) 0.077(4) 0.089(4) 0.014(3) -0.004(3) -0.002(3)
C23 0.089(4) 0.059(3) 0.090(4) 0.021(3) -0.044(3) -0.015(3)
O2 0.038(2) 0.037(6) 0.0669(17) 0.008(3) 0.0023(16) -0.007(4)
C24 0.046(3) 0.076(5) 0.106(6) 0.017(3) 0.020(4) 0.001(4)
C25 0.063(4) 0.126(7) 0.117(6) 0.036(4) 0.022(4) -0.027(5)
C26 0.108(4) 0.135(5) 0.129(9) 0.039(4) -0.003(5) -0.084(5)
C27 0.069(3) 0.045(7) 0.095(3) 0.018(4) 0.007(2) -0.025(6)
O1A 0.0499(13) 0.0482(14) 0.0588(15) 0.0115(11) -0.0106(11) 0.0027(11)
C20A 0.082(4) 0.041(3) 0.086(4) -0.005(3) -0.023(3) 0.004(3)
C21A 0.079(5) 0.051(3) 0.096(4) 0.024(3) 0.001(4) -0.005(3)
C22A 0.049(3) 0.077(4) 0.089(4) 0.014(3) -0.004(3) -0.002(3)
C23A 0.089(4) 0.059(3) 0.090(4) 0.021(3) -0.044(3) -0.015(3)
O2A 0.038(2) 0.037(6) 0.0669(17) 0.008(3) 0.0023(16) -0.007(4)
C24A 0.046(3) 0.076(5) 0.106(6) 0.017(3) 0.020(4) 0.001(4)
C25A 0.063(4) 0.126(7) 0.117(6) 0.036(4) 0.022(4) -0.027(5)
C26A 0.108(4) 0.135(5) 0.129(9) 0.039(4) -0.003(5) -0.084(5)
C27A 0.069(3) 0.045(7) 0.095(3) 0.018(4) 0.007(2) -0.025(6)

loop_
_atom_type_symbol
_atom_type_description
_atom_type_scat_dispersion_real
_atom_type_scat_dispersion_imag
_atom_type_scat_source
C C 0.0033 0.0016 'International Tables Vol C Tables 4.2.6.8 and 6.1.1.4'
H H 0.0000 0.0000 'International Tables Vol C Tables 4.2.6.8 and 6.1.1.4'
Li Li -0.0003 0.0001 'International Tables Vol C Tables 4.2.6.8 and 6.1.1.4'
N N 0.0061 0.0033 'International Tables Vol C Tables 4.2.6.8 and 6.1.1.4'
O O 0.0106 0.0060 'International Tables Vol C Tables 4.2.6.8 and 6.1.1.4'
Si Si 0.0817 0.0704 'International Tables Vol C Tables 4.2.6.8 and 6.1.1.4'
Cl Cl 0.1484 0.1585 'International Tables Vol C Tables 4.2.6.8 and 6.1.1.4'

loop_
_geom_angle_atom_site_label_1
_geom_angle_atom_site_label_2
_geom_angle_atom_site_label_3
_geom_angle_site_symmetry_1
_geom_angle_site_symmetry_3
_geom_angle
_geom_angle_publ_flag
N3 Si1 N1 . . 95.48(11) y
N3 Si1 N2 . . 120.12(12) y
N1 Si1 N2 . . 120.69(12) y
N3 Si1 N4 . . 110.02(12) y
N1 Si1 N4 . . 106.71(11) y
N2 Si1 N4 . . 103.24(11) y
C1 N1 Si1 . . 131.22(18) ?
C1 N1 Li2 . . 141.6(2) ?
Si1 N1 Li2 . . 86.61(17) ?
C1 N1 Li3 . . 119.3(2) ?
Si1 N1 Li3 . . 83.08(18) ?
Li2 N1 Li3 . . 64.1(2) ?
C1 N1 Li1 . . 98.9(2) ?
Si1 N1 Li1 . . 84.58(16) ?
Li2 N1 Li1 . . 75.0(2) ?
Li3 N1 Li1 . . 137.8(2) ?
C5 N2 Si1 . . 137.9(2) ?
C5 N2 H2 . . 111.0 ?
Si1 N2 H2 . . 111.0 ?
C9 N3 Si1 . . 130.6(2) ?
C9 N3 Li3 . . 135.0(2) ?
Si1 N3 Li3 . . 87.71(19) ?
C9 N3 Li2 . . 126.1(2) ?
Si1 N3 Li2 . . 88.30(17) ?
Li3 N3 Li2 . . 67.3(2) ?
C13 N4 Si1 . . 136.37(19) ?
C13 N4 Li1 . . 121.0(2) ?
Si1 N4 Li1 . . 86.20(16) ?
C13 N4 H4 . . 102.9 ?
Si1 N4 H4 . . 102.9 ?
Li1 N4 H4 . . 102.9 ?
N4 Li1 N1 . . 81.83(19) ?
N4 Li1 Cl1 . 2_655 129.9(2) ?
N1 Li1 Cl1 . 2_655 138.4(2) ?
N4 Li1 Cl1 . . 100.6(2) ?
N1 Li1 Cl1 . . 103.8(2) ?
Cl1 Li1 Cl1 2_655 . 96.33(17) ?
Li2 Cl1 Li1 . 2_655 136.04(18) ?
Li2 Cl1 Li1 . . 66.10(17) ?
Li1 Cl1 Li1 2_655 . 83.66(17) ?
O2A Li2 N3 . . 109.6(11) ?
N3 Li2 O2 . . 111.8(6) ?
O2A Li2 N1 . . 111.8(8) ?
N3 Li2 N1 . . 74.91(18) ?
O2 Li2 N1 . . 105.8(4) ?
O2A Li2 Cl1 . . 117.7(11) ?
N3 Li2 Cl1 . . 120.8(3) ?
O2 Li2 Cl1 . . 119.5(5) ?
N1 Li2 Cl1 . . 114.6(2) ?
Li3 Li2 Cl1 . . 172.2(3) ?
O1 Li3 N3 . . 133.5(3) ?
O1 Li3 N1 . . 147.6(3) ?
N3 Li3 N1 . . 75.2(2) ?
O1 Li3 O2A . . 98.2(9) ?
N3 Li3 O2A . . 93.9(7) ?
N1 Li3 O2A . . 93.3(9) ?
O1 Li3 O2 . . 94.2(5) ?
N3 Li3 O2 . . 101.0(4) ?
N1 Li3 O2 . . 93.6(5) ?
N1 C1 C3 . . 109.6(2) ?
N1 C1 C2 . . 111.4(2) ?
C3 C1 C2 . . 106.7(2) ?
N1 C1 C4 . . 113.6(2) ?
C3 C1 C4 . . 107.8(2) ?
C2 C1 C4 . . 107.4(2) ?
C1 C2 H2A . . 109.5 ?
C1 C2 H2B . . 109.5 ?
H2A C2 H2B . . 109.5 ?
C1 C2 H2C . . 109.5 ?
H2A C2 H2C . . 109.5 ?
H2B C2 H2C . . 109.5 ?
C1 C3 H3A . . 109.5 ?
C1 C3 H3B . . 109.5 ?
H3A C3 H3B . . 109.5 ?
C1 C3 H3C . . 109.5 ?
H3A C3 H3C . . 109.5 ?
H3B C3 H3C . . 109.5 ?
C1 C4 H4A . . 109.5 ?
C1 C4 H4B . . 109.5 ?
H4A C4 H4B . . 109.5 ?
C1 C4 H4C . . 109.5 ?
H4A C4 H4C . . 109.5 ?
H4B C4 H4C . . 109.5 ?
N2 C5 C6 . . 110.5(2) ?
N2 C5 C7 . . 110.4(2) ?
C6 C5 C7 . . 110.7(3) ?
N2 C5 C8 . . 109.5(3) ?
C6 C5 C8 . . 108.0(3) ?
C7 C5 C8 . . 107.6(3) ?
C5 C6 H6A . . 109.5 ?
C5 C6 H6B . . 109.5 ?
H6A C6 H6B . . 109.5 ?
C5 C6 H6C . . 109.5 ?
H6A C6 H6C . . 109.5 ?
H6B C6 H6C . . 109.5 ?
C5 C7 H7A . . 109.5 ?
C5 C7 H7B . . 109.5 ?
H7A C7 H7B . . 109.5 ?
C5 C7 H7C . . 109.5 ?
H7A C7 H7C . . 109.5 ?
H7B C7 H7C . . 109.5 ?
C5 C8 H8A . . 109.5 ?
C5 C8 H8B . . 109.5 ?
H8A C8 H8B . . 109.5 ?
C5 C8 H8C . . 109.5 ?
H8A C8 H8C . . 109.5 ?
H8B C8 H8C . . 109.5 ?
N3 C9 C10 . . 113.3(3) ?
N3 C9 C12 . . 112.7(3) ?
C10 C9 C12 . . 108.4(3) ?
N3 C9 C11 . . 108.4(3) ?
C10 C9 C11 . . 107.6(3) ?
C12 C9 C11 . . 106.0(3) ?
C9 C10 H10A . . 109.5 ?
C9 C10 H10B . . 109.5 ?
H10A C10 H10B . . 109.5 ?
C9 C10 H10C . . 109.5 ?
H10A C10 H10C . . 109.5 ?
H10B C10 H10C . . 109.5 ?
C9 C11 H11A . . 109.5 ?
C9 C11 H11B . . 109.5 ?
H11A C11 H11B . . 109.5 ?
C9 C11 H11C . . 109.5 ?
H11A C11 H11C . . 109.5 ?
H11B C11 H11C . . 109.5 ?
C9 C12 H12A . . 109.5 ?
C9 C12 H12B . . 109.5 ?
H12A C12 H12B . . 109.5 ?
C9 C12 H12C . . 109.5 ?
H12A C12 H12C . . 109.5 ?
H12B C12 H12C . . 109.5 ?
N4 C13 C14 . . 110.5(2) ?
N4 C13 C15 . . 107.4(2) ?
C14 C13 C15 . . 108.3(3) ?
N4 C13 C16 . . 112.1(2) ?
C14 C13 C16 . . 110.1(3) ?
C15 C13 C16 . . 108.2(3) ?
C13 C14 H14A . . 109.5 ?
C13 C14 H14B . . 109.5 ?
H14A C14 H14B . . 109.5 ?
C13 C14 H14C . . 109.5 ?
H14A C14 H14C . . 109.5 ?
H14B C14 H14C . . 109.5 ?
C13 C15 H15A . . 109.5 ?
C13 C15 H15B . . 109.5 ?
H15A C15 H15B . . 109.5 ?
C13 C15 H15C . . 109.5 ?
H15A C15 H15C . . 109.5 ?
H15B C15 H15C . . 109.5 ?
C13 C16 H16A . . 109.5 ?
C13 C16 H16B . . 109.5 ?
H16A C16 H16B . . 109.5 ?
C13 C16 H16C . . 109.5 ?
H16A C16 H16C . . 109.5 ?
H16B C16 H16C . . 109.5 ?
C20 O1 C23 . . 104.6(3) ?
C20 O1 Li3 . . 129.7(3) ?
C23 O1 Li3 . . 125.7(3) ?
O1 C20 C21 . . 106.4(4) ?
O1 C20 H20A . . 110.5 ?
C21 C20 H20A . . 110.5 ?
O1 C20 H20B . . 110.5 ?
C21 C20 H20B . . 110.5 ?
H20A C20 H20B . . 108.6 ?
C20 C21 C22 . . 103.7(4) ?
C20 C21 H21A . . 111.0 ?
C22 C21 H21A . . 111.0 ?
C20 C21 H21B . . 111.0 ?
C22 C21 H21B . . 111.0 ?
H21A C21 H21B . . 109.0 ?
C23 C22 C21 . . 105.3(4) ?
C23 C22 H22A . . 110.7 ?
C21 C22 H22A . . 110.7 ?
C23 C22 H22B . . 110.7 ?
C21 C22 H22B . . 110.7 ?
H22A C22 H22B . . 108.8 ?
O1 C23 C22 . . 106.3(4) ?
O1 C23 H23A . . 110.5 ?
C22 C23 H23A . . 110.5 ?
O1 C23 H23B . . 110.5 ?
C22 C23 H23B . . 110.5 ?
H23A C23 H23B . . 108.7 ?
C27 O2 C24 . . 107.6(6) ?
C27 O2 Li2 . . 121.5(11) ?
C24 O2 Li2 . . 123.3(7) ?
C27 O2 Li3 . . 125.0(8) ?
C24 O2 Li3 . . 113.0(10) ?
Li2 O2 Li3 . . 59.9(3) ?
O2 C24 C25 . . 103.3(6) ?
O2 C24 H24A . . 111.1 ?
C25 C24 H24A . . 111.1 ?
O2 C24 H24B . . 111.1 ?
C25 C24 H24B . . 111.1 ?
H24A C24 H24B . . 109.1 ?
C26 C25 C24 . . 104.7(7) ?
C26 C25 H25A . . 110.8 ?
C24 C25 H25A . . 110.8 ?
C26 C25 H25B . . 110.8 ?
C24 C25 H25B . . 110.8 ?
H25A C25 H25B . . 108.9 ?
C25 C26 C27 . . 98.4(9) ?
C25 C26 H26A . . 112.1 ?
C27 C26 H26A . . 112.1 ?
C25 C26 H26B . . 112.1 ?
C27 C26 H26B . . 112.1 ?
H26A C26 H26B . . 109.7 ?
O2 C27 C26 . . 106.7(7) ?
O2 C27 H27A . . 110.4 ?
C26 C27 H27A . . 110.4 ?
O2 C27 H27B . . 110.4 ?
C26 C27 H27B . . 110.4 ?
H27A C27 H27B . . 108.6 ?
C21A C20A H20C . . 110.8 ?
C21A C20A H20D . . 110.8 ?
H20C C20A H20D . . 108.8 ?
C20A C21A C22A . . 103(2) ?
C20A C21A H21C . . 111.2 ?
C22A C21A H21C . . 111.2 ?
C20A C21A H21D . . 111.2 ?
C22A C21A H21D . . 111.2 ?
H21C C21A H21D . . 109.1 ?
C23A C22A C21A . . 107(2) ?
C23A C22A H22C . . 110.3 ?
C21A C22A H22C . . 110.3 ?
C23A C22A H22D . . 110.3 ?
C21A C22A H22D . . 110.3 ?
H22C C22A H22D . . 108.6 ?
C22A C23A H23C . . 110.4 ?
C22A C23A H23D . . 110.4 ?
H23C C23A H23D . . 108.6 ?
C24A O2A C27A . . 103.4(12) ?
C24A O2A Li2 . . 116.1(19) ?
C27A O2A Li2 . . 110(2) ?
C24A O2A Li3 . . 138.6(19) ?
C27A O2A Li3 . . 116.0(17) ?
Li2 O2A Li3 . . 62.6(5) ?
O2A C24A C25A . . 110.8(10) ?
C25A C24A Li2 . . 129.1(9) ?
O2A C24A H24C . . 109.5 ?
C25A C24A H24C . . 109.5 ?
O2A C24A H24D . . 109.5 ?
C25A C24A H24D . . 109.5 ?
H24C C24A H24D . . 108.1 ?
C24A C25A C26A . . 103.8(10) ?
C24A C25A H25C . . 111.0 ?
C26A C25A H25C . . 111.0 ?
C24A C25A H25D . . 111.0 ?
C26A C25A H25D . . 111.0 ?
H25C C25A H25D . . 109.0 ?
C25A C26A C27A . . 96.4(13) ?
C25A C26A H26C . . 112.5 ?
C27A C26A H26C . . 112.5 ?
C25A C26A H26D . . 112.5 ?
C27A C26A H26D . . 112.5 ?
H26C C26A H26D . . 110.0 ?
O2A C27A C26A . . 105.0(13) ?
C26A C27A Li2 . . 140.9(11) ?
O2A C27A H27C . . 110.7 ?
C26A C27A H27C . . 110.7 ?
O2A C27A H27D . . 110.7 ?
C26A C27A H27D . . 110.7 ?
H27C C27A H27D . . 108.8 ?

loop_
_geom_bond_atom_site_label_1
_geom_bond_atom_site_label_2
_geom_bond_site_symmetry_2
_geom_bond_distance
_geom_bond_publ_flag
Si1 N3 . 1.704(2) y
Si1 N1 . 1.716(2) y
Si1 N2 . 1.745(2) y
Si1 N4 . 1.802(2) y
N1 C1 . 1.479(3) ?
N1 Li2 . 2.102(5) y
N1 Li3 . 2.141(6) y
N1 Li1 . 2.215(5) y
N2 C5 . 1.463(3) ?
N2 H2 . 0.880 ?
N3 C9 . 1.465(4) ?
N3 Li3 . 2.004(6) y
N3 Li2 . 2.060(5) y
N4 C13 . 1.487(3) ?
N4 Li1 . 2.094(5) y
N4 H4 . 0.930 ?
Li1 Cl1 2_655 2.339(5) y
Li1 Cl1 . 2.500(5) y
Cl1 Li2 . 2.312(5) y
Cl1 Li1 2_655 2.339(5) ?
Li2 O2A . 1.87(3) ?
Li2 O2 . 2.065(14) ?
Li3 O1 . 1.939(5) ?
Li3 O2A . 2.38(2) ?
Li3 O2 . 2.410(13) ?
C1 C3 . 1.531(4) ?
C1 C2 . 1.532(4) ?
C1 C4 . 1.532(4) ?
C2 H2A . 0.980 ?
C2 H2B . 0.980 ?
C2 H2C . 0.980 ?
C3 H3A . 0.980 ?
C3 H3B . 0.980 ?
C3 H3C . 0.980 ?
C4 H4A . 0.980 ?
C4 H4B . 0.980 ?
C4 H4C . 0.980 ?
C5 C6 . 1.524(4) ?
C5 C7 . 1.531(5) ?
C5 C8 . 1.538(4) ?
C6 H6A . 0.980 ?
C6 H6B . 0.980 ?
C6 H6C . 0.980 ?
C7 H7A . 0.980 ?
C7 H7B . 0.980 ?
C7 H7C . 0.980 ?
C8 H8A . 0.980 ?
C8 H8B . 0.980 ?
C8 H8C . 0.980 ?
C9 C10 . 1.517(5) ?
C9 C12 . 1.523(5) ?
C9 C11 . 1.529(5) ?
C10 H10A . 0.980 ?
C10 H10B . 0.980 ?
C10 H10C . 0.980 ?
C11 H11A . 0.980 ?
C11 H11B . 0.980 ?
C11 H11C . 0.980 ?
C12 H12A . 0.980 ?
C12 H12B . 0.980 ?
C12 H12C . 0.980 ?
C13 C14 . 1.515(4) ?
C13 C15 . 1.526(4) ?
C13 C16 . 1.535(4) ?
C14 H14A . 0.980 ?
C14 H14B . 0.980 ?
C14 H14C . 0.980 ?
C15 H15A . 0.980 ?
C15 H15B . 0.980 ?
C15 H15C . 0.980 ?
C16 H16A . 0.980 ?
C16 H16B . 0.980 ?
C16 H16C . 0.980 ?
O1 C20 . 1.416(5) ?
O1 C23 . 1.441(5) ?
C20 C21 . 1.509(8) ?
C20 H20A . 0.990 ?
C20 H20B . 0.990 ?
C21 C22 . 1.513(8) ?
C21 H21A . 0.990 ?
C21 H21B . 0.990 ?
C22 C23 . 1.472(7) ?
C22 H22A . 0.990 ?
C22 H22B . 0.990 ?
C23 H23A . 0.990 ?
C23 H23B . 0.990 ?
O2 C27 . 1.428(9) ?
O2 C24 . 1.445(12) ?
C24 C25 . 1.513(9) ?
C24 H24A . 0.990 ?
C24 H24B . 0.990 ?
C25 C26 . 1.444(15) ?
C25 H25A . 0.990 ?
C25 H25B . 0.990 ?
C26 C27 . 1.514(11) ?
C26 H26A . 0.990 ?
C26 H26B . 0.990 ?
C27 H27A . 0.990 ?
C27 H27B . 0.990 ?
C20A C21A . 1.44(3) ?
C20A H20C . 0.990 ?
C20A H20D . 0.990 ?
C21A C22A . 1.57(4) ?
C21A H21C . 0.990 ?
C21A H21D . 0.990 ?
C22A C23A . 1.37(3) ?
C22A H22C . 0.990 ?
C22A H22D . 0.990 ?
C23A H23C . 0.990 ?
C23A H23D . 0.990 ?
O2A C24A . 1.401(16) ?
O2A C27A . 1.426(17) ?
C24A C25A . 1.415(14) ?
C24A H24C . 0.990 ?
C24A H24D . 0.990 ?
C25A C26A . 1.496(18) ?
C25A H25C . 0.990 ?
C25A H25D . 0.990 ?
C26A C27A . 1.510(18) ?
C26A H26C . 0.990 ?
C26A H26D . 0.990 ?
C27A H27C . 0.990 ?
C27A H27D . 0.990 ?
